data_7035655
loop_
_publ_author_name
'Visinescu, Diana'
'Alexandru, Maria-Gabriela'
'Madalan, Augustin M.'
'Pichon, C\'eline'
'Duhayon, Carine'
'Sutter, Jean-Pascal'
'Andruh, Marius'

_publ_section_title
;
 Magneto-structural variety of new 3d-4f-4(5)d heterotrimetallic
 complexes.
;
_journal_issue 38
_journal_name_full 'Dalton transactions (Cambridge, England : 2003)'
_journal_page_first 16713
_journal_page_last 16727
_journal_paper_doi 10.1039/c5dt01738f
_journal_volume 44
_journal_year 2015
_chemical_absolute_configuration ad
_chemical_formula_sum 'C29 H35 Cu Gd N11 O10 W'
_chemical_formula_weight 1102.32
_chemical_name_systematic
;
 ?
;
_chemical_properties_physical Photo-sensitive
_space_group_crystal_system monoclinic
_space_group_IT_number 4
_space_group_name_Hall 'P 2yb'
_space_group_name_H-M_alt 'P 1 21 1'
_symmetry_space_group_name_Hall 'P 2yb'
_symmetry_space_group_name_H-M 'P 1 21 1'
_atom_sites_solution_hydrogens geom
_audit_creation_method SHELXL-2014
_audit_update_record
;
2015-06-15 deposited with the CCDC.
2015-07-06 downloaded from the CCDC.
;
_cell_angle_alpha 90
_cell_angle_beta 96.597(3)
_cell_angle_gamma 90
_cell_formula_units_Z 2
_cell_length_a 9.1369(3)
_cell_length_b 20.3271(9)
_cell_length_c 10.3756(3)
_cell_measurement_reflns_used 12779
_cell_measurement_temperature 293(2)
_cell_measurement_theta_max 28.06
_cell_measurement_theta_min 2.22
_cell_volume 1914.27(12)
_computing_cell_refinement X-Area
_computing_data_collection X-Area
_computing_data_reduction X-Area
_computing_molecular_graphics 'Diamond 3.2 (Branderburg, 2014)'
_computing_publication_material 'WinGX (Farrugia, 2013)'
_computing_structure_refinement 'SHELXL-2014 (Sheldrick, 2014)'
_computing_structure_solution 'SHELXS-2014 (Sheldrick, 2014)'
_diffrn_ambient_temperature 293(2)
_diffrn_measured_fraction_theta_full 0.997
_diffrn_measured_fraction_theta_max 0.998
_diffrn_measurement_device_type 'STOE IPDS II'
_diffrn_measurement_method 'omega scans'
_diffrn_radiation_type MoK\a
_diffrn_radiation_wavelength 0.71073
_diffrn_reflns_av_R_equivalents 0.0348
_diffrn_reflns_av_unetI/netI 0.0418
_diffrn_reflns_laue_measured_fraction_full 0.997
_diffrn_reflns_laue_measured_fraction_max 0.998
_diffrn_reflns_limit_h_max 12
_diffrn_reflns_limit_h_min -11
_diffrn_reflns_limit_k_max 26
_diffrn_reflns_limit_k_min -26
_diffrn_reflns_limit_l_max 13
_diffrn_reflns_limit_l_min -13
_diffrn_reflns_number 19642
_diffrn_reflns_point_group_measured_fraction_full 0.970
_diffrn_reflns_point_group_measured_fraction_max 0.973
_diffrn_reflns_theta_full 25.242
_diffrn_reflns_theta_max 28.058
_diffrn_reflns_theta_min 2.215
_diffrn_source 'fine-focus sealed tube'
_exptl_absorpt_coefficient_mu 5.326
_exptl_absorpt_correction_T_max 0.3761
_exptl_absorpt_correction_T_min 0.1524
_exptl_absorpt_correction_type multi-scan
_exptl_absorpt_process_details
;
[c.f. r.h. blessing, acta cryst. (1995), a51, 33-38]
;
_exptl_crystal_colour brown
_exptl_crystal_density_diffrn 1.912
_exptl_crystal_description prism
_exptl_crystal_F_000 1066
_exptl_crystal_preparation 'Magnetic properties'
_exptl_crystal_size_max 0.5
_exptl_crystal_size_mid 0.2
_exptl_crystal_size_min 0.1
_refine_diff_density_max 0.870
_refine_diff_density_min -1.154
_refine_diff_density_rms 0.103
_refine_ls_abs_structure_details
;
 Flack x determined using 3433 quotients [(I+)-(I-)]/[(I+)+(I-)]
 (Parsons, Flack and Wagner, Acta Cryst. B69 (2013) 249-259).
;
_refine_ls_abs_structure_Flack -0.032(6)
_refine_ls_extinction_coef 0.0015(2)
_refine_ls_extinction_expression Fc^*^=kFc[1+0.001xFc^2^\l^3^/sin(2\q)]^-1/4^
_refine_ls_extinction_method SHELXL
_refine_ls_goodness_of_fit_ref 1.000
_refine_ls_hydrogen_treatment constr
_refine_ls_matrix_type full
_refine_ls_number_parameters 480
_refine_ls_number_reflns 9039
_refine_ls_number_restraints 1
_refine_ls_restrained_S_all 1.000
_refine_ls_R_factor_all 0.0375
_refine_ls_R_factor_gt 0.0318
_refine_ls_shift/su_max 0.001
_refine_ls_shift/su_mean 0.000
_refine_ls_structure_factor_coef Fsqd
_refine_ls_weighting_details 'w=1/[\s^2^(Fo^2^)+(0.0421P)^2^] where P=(Fo^2^+2Fc^2^)/3'
_refine_ls_weighting_scheme calc
_refine_ls_wR_factor_gt 0.0712
_refine_ls_wR_factor_ref 0.0727
_reflns_Friedel_coverage 0.898
_reflns_friedel_fraction_full 0.941
_reflns_friedel_fraction_max 0.947
_reflns_number_gt 8106
_reflns_number_total 9039
_reflns_threshold_expression 'I > 2\s(I)'
_cod_data_source_file c5dt01738f2.cif
_cod_data_source_block Compound_12
_cod_depositor_comments 'Adding full bibliography for 7035647--7035658.cif.'
_cod_database_code 7035655
_shelx_space_group_comment
;
The symmetry employed for this shelxl refinement is uniquely defined
by the following loop, which should always be used as a source of
symmetry information in preference to the above space-group names.
They are only intended as comments.
;
_shelxl_version_number 2014-3

loop_
_space_group_symop_operation_xyz
'x, y, z'
'-x, y+1/2, -z'

loop_
_atom_site_label
_atom_site_type_symbol
_atom_site_fract_x
_atom_site_fract_y
_atom_site_fract_z
_atom_site_U_iso_or_equiv
_atom_site_adp_type
_atom_site_occupancy
_atom_site_site_symmetry_order
_atom_site_calc_flag
_atom_site_refinement_flags_posn
_atom_site_refinement_flags_adp
C1 C 0.3135(14) 0.6449(7) 0.1768(14) 0.070(4) Uani 1 1 d . .
H1A H 0.3525 0.6145 0.2427 0.105 Uiso 1 1 calc R U
H1B H 0.2362 0.6703 0.2079 0.105 Uiso 1 1 calc R U
H1C H 0.2748 0.6211 0.1005 0.105 Uiso 1 1 calc R U
C2 C 0.3922(13) 0.7366(5) 0.0501(10) 0.047(2) Uani 1 1 d . .
C3 C 0.2608(15) 0.7380(7) -0.0306(13) 0.069(3) Uani 1 1 d . .
H3 H 0.1883 0.7067 -0.0219 0.082 Uiso 1 1 calc R U
C4 C 0.2385(19) 0.7864(8) -0.1242(15) 0.081(4) Uani 1 1 d . .
H4 H 0.1510 0.7873 -0.1797 0.098 Uiso 1 1 calc R U
C5 C 0.344(2) 0.8327(7) -0.1360(13) 0.081(5) Uani 1 1 d . .
H5 H 0.3263 0.8655 -0.1983 0.098 Uiso 1 1 calc R U
C6 C 0.4809(15) 0.8318(5) -0.0541(10) 0.056(3) Uani 1 1 d . .
C7 C 0.5012(12) 0.7822(5) 0.0402(9) 0.044(2) Uani 1 1 d . .
C8 C 0.592(2) 0.8798(6) -0.0767(11) 0.069(4) Uani 1 1 d . .
H8 H 0.5651 0.9110 -0.1406 0.083 Uiso 1 1 calc R U
C9 C 0.830(3) 0.9329(11) -0.0475(18) 0.140(11) Uani 1 1 d . .
H9 H 0.8143 0.9638 0.0220 0.168 Uiso 1 1 calc R U
C10 C 0.978(2) 0.9156(10) -0.002(3) 0.132(9) Uani 1 1 d . .
H10A H 1.0312 0.9549 0.0294 0.159 Uiso 1 1 calc R U
H10B H 1.0257 0.8982 -0.0736 0.159 Uiso 1 1 calc R U
C11 C 1.1067(16) 0.8548(6) 0.1707(16) 0.070(4) Uani 1 1 d . .
H11 H 1.1913 0.8755 0.1491 0.084 Uiso 1 1 calc R U
C12 C 1.1244(13) 0.8118(6) 0.2797(13) 0.058(3) Uani 1 1 d . .
C13 C 1.2558(16) 0.8132(9) 0.3647(19) 0.090(5) Uani 1 1 d . .
H13 H 1.3328 0.8396 0.3437 0.107 Uiso 1 1 calc R U
C14 C 1.2749(17) 0.7778(10) 0.4756(19) 0.094(5) Uani 1 1 d . .
H14 H 1.3626 0.7802 0.5307 0.113 Uiso 1 1 calc R U
C15 C 1.1611(15) 0.7379(8) 0.5052(15) 0.073(4) Uani 1 1 d . .
H15 H 1.1723 0.7139 0.5820 0.087 Uiso 1 1 calc R U
C16 C 1.0334(12) 0.7327(6) 0.4252(12) 0.050(3) Uani 1 1 d . .
C17 C 1.0125(11) 0.7691(5) 0.3097(11) 0.045(2) Uani 1 1 d . .
C18 C 0.9136(14) 0.6694(7) 0.5757(11) 0.069(4) Uani 1 1 d . .
H18A H 0.8262 0.6437 0.5807 0.103 Uiso 1 1 calc R U
H18B H 0.9989 0.6422 0.5969 0.103 Uiso 1 1 calc R U
H18C H 0.9157 0.7053 0.6360 0.103 Uiso 1 1 calc R U
C19 C 0.5358(11) 0.5958(4) 0.4990(8) 0.038(2) Uani 1 1 d . .
C20 C 0.2546(11) 0.5609(5) 0.5045(9) 0.040(2) Uani 1 1 d . .
C21 C 0.2628(13) 0.5729(6) 0.7488(10) 0.050(2) Uani 1 1 d . .
C22 C 0.6675(13) 0.5118(5) 0.6731(10) 0.049(2) Uani 1 1 d . .
C23 C 0.4615(13) 0.4713(5) 0.4874(10) 0.047(2) Uani 1 1 d . .
C24 C 0.5131(13) 0.6339(4) 0.7231(9) 0.044(2) Uani 1 1 d . .
C25 C 0.3363(12) 0.4484(5) 0.6885(9) 0.042(2) Uani 1 1 d . .
C26 C 0.5057(14) 0.5214(5) 0.8475(9) 0.052(3) Uani 1 1 d . .
C27 C 0.8994(18) 0.4469(7) 0.3865(16) 0.077(4) Uani 1 1 d . .
C28 C 1.005(2) 0.4169(9) 0.4838(19) 0.101(6) Uani 1 1 d . .
H28A H 1.0046 0.4400 0.5645 0.152 Uiso 1 1 calc R U
H28B H 1.1016 0.4192 0.4562 0.152 Uiso 1 1 calc R U
H28C H 0.9788 0.3717 0.4953 0.152 Uiso 1 1 calc R U
Cu1 Cu 0.79877(16) 0.82700(6) 0.11780(13) 0.0506(3) Uani 1 1 d . .
Gd1 Gd 0.70231(4) 0.68166(2) 0.24466(4) 0.03320(11) Uani 1 1 d . .
N1 N 0.7192(17) 0.8836(5) -0.0193(10) 0.075(3) Uani 1 1 d . .
N2 N 0.9879(14) 0.8677(5) 0.1002(12) 0.067(3) Uani 1 1 d . .
N3 N 0.5898(11) 0.6264(4) 0.4252(8) 0.048(2) Uani 1 1 d . .
N4 N 0.1573(11) 0.5726(5) 0.4267(10) 0.057(2) Uani 1 1 d . .
N5 N 0.1683(13) 0.5888(6) 0.8052(11) 0.074(3) Uani 1 1 d . .
N6 N 0.7923(14) 0.4990(6) 0.6935(12) 0.078(3) Uani 1 1 d . .
N7 N 0.4696(14) 0.4331(6) 0.4086(11) 0.070(3) Uani 1 1 d . .
N8 N 0.5567(12) 0.6831(5) 0.7675(9) 0.063(2) Uani 1 1 d . .
N9 N 0.2849(13) 0.3991(5) 0.7132(9) 0.060(2) Uani 1 1 d . .
N10 N 0.5388(16) 0.5130(6) 0.9553(10) 0.082(4) Uani 1 1 d . .
N11 N 0.821(2) 0.4697(7) 0.3133(19) 0.126(7) Uani 1 1 d . .
O1 O 0.4299(7) 0.6887(4) 0.1452(6) 0.0475(16) Uani 1 1 d . .
O2 O 0.6238(8) 0.7757(3) 0.1210(6) 0.0444(16) Uani 1 1 d . .
O1W O 0.7372(9) 0.6654(4) 0.0201(7) 0.061(2) Uani 1 1 d . .
O3 O 0.8847(8) 0.7606(3) 0.2340(7) 0.0449(15) Uani 1 1 d . .
O2W O 0.9215(10) 0.6120(4) 0.2377(9) 0.063(2) Uani 1 1 d . .
O4 O 0.9136(8) 0.6946(4) 0.4468(7) 0.0509(17) Uani 1 1 d . .
O3W O 0.6209(9) 0.5687(3) 0.1906(7) 0.0519(18) Uani 1 1 d . .
O4W O 0.6271(9) 0.7667(3) 0.3851(7) 0.0489(17) Uani 1 1 d . .
O5W O 0.6641(12) 0.8009(4) 0.6420(9) 0.073(2) Uani 1 1 d . .
O6W O 0.9148(12) 0.5753(6) -0.0675(12) 0.096(4) Uani 1 1 d . .
W1 W 0.44145(4) 0.53959(2) 0.64507(3) 0.03284(9) Uani 1 1 d . .
C9A C 0.802(3) 0.9773(11) -0.152(2) 0.143(10) Uani 1 1 d . .
H9A1 H 0.6979 0.9839 -0.1715 0.215 Uiso 1 1 calc R U
H9A2 H 0.8491 1.0186 -0.1298 0.215 Uiso 1 1 calc R U
H9A3 H 0.8406 0.9595 -0.2275 0.215 Uiso 1 1 calc R U

loop_
_atom_site_aniso_label
_atom_site_aniso_U_11
_atom_site_aniso_U_22
_atom_site_aniso_U_33
_atom_site_aniso_U_23
_atom_site_aniso_U_13
_atom_site_aniso_U_12
C1 0.051(7) 0.075(8) 0.081(9) 0.029(7) -0.007(6) -0.016(6)
C2 0.056(6) 0.049(6) 0.036(5) 0.002(4) 0.000(4) 0.007(5)
C3 0.061(8) 0.064(7) 0.076(9) -0.001(6) -0.014(6) 0.013(6)
C4 0.083(11) 0.084(11) 0.070(9) 0.013(8) -0.023(8) 0.016(9)
C5 0.118(13) 0.061(8) 0.058(8) 0.009(6) -0.020(8) 0.030(8)
C6 0.088(9) 0.039(5) 0.039(5) 0.000(4) 0.000(5) 0.015(5)
C7 0.063(6) 0.031(4) 0.038(5) 0.000(4) 0.008(5) 0.008(4)
C8 0.129(13) 0.042(6) 0.036(6) 0.019(4) 0.011(7) 0.002(7)
C9 0.21(3) 0.114(15) 0.082(11) 0.063(11) -0.023(14) -0.102(17)
C10 0.105(15) 0.094(14) 0.21(2) 0.085(16) 0.056(16) -0.008(11)
C11 0.061(8) 0.054(7) 0.100(11) -0.010(7) 0.035(8) -0.014(6)
C12 0.054(7) 0.052(6) 0.073(8) -0.015(5) 0.021(6) -0.011(5)
C13 0.050(8) 0.098(12) 0.122(14) -0.024(11) 0.018(8) -0.033(8)
C14 0.054(9) 0.122(15) 0.103(13) -0.008(11) -0.002(8) -0.027(9)
C15 0.055(8) 0.081(9) 0.078(9) -0.013(7) -0.007(6) 0.003(6)
C16 0.038(5) 0.051(6) 0.062(7) -0.012(5) 0.004(5) 0.000(4)
C17 0.036(5) 0.045(5) 0.056(6) -0.015(4) 0.012(4) -0.003(4)
C18 0.059(7) 0.097(11) 0.048(6) 0.012(6) -0.006(5) 0.000(7)
C19 0.053(6) 0.034(4) 0.029(4) 0.007(3) 0.011(4) -0.015(4)
C20 0.040(5) 0.041(5) 0.038(5) -0.002(3) 0.005(4) 0.005(3)
C21 0.051(6) 0.060(6) 0.042(6) -0.005(4) 0.011(5) 0.005(5)
C22 0.057(7) 0.048(5) 0.041(5) -0.001(4) 0.000(5) 0.008(5)
C23 0.062(7) 0.043(5) 0.038(5) -0.021(4) 0.008(5) -0.002(5)
C24 0.074(7) 0.020(4) 0.039(5) -0.006(3) 0.007(5) -0.013(4)
C25 0.060(6) 0.037(5) 0.031(5) 0.000(3) 0.007(4) -0.008(4)
C26 0.080(7) 0.053(6) 0.021(4) 0.002(3) -0.006(4) -0.013(5)
C27 0.079(10) 0.053(7) 0.092(10) 0.013(7) -0.013(8) -0.014(7)
C28 0.100(12) 0.087(12) 0.111(13) 0.040(10) -0.013(10) 0.001(10)
Cu1 0.0683(9) 0.0405(6) 0.0451(7) 0.0066(5) 0.0151(6) -0.0096(6)
Gd1 0.0383(2) 0.0320(2) 0.0291(2) 0.00082(15) 0.00269(16) -0.00142(17)
N1 0.125(11) 0.060(6) 0.039(5) 0.008(4) 0.005(6) -0.021(6)
N2 0.084(8) 0.041(5) 0.083(7) 0.002(5) 0.043(6) -0.006(5)
N3 0.056(6) 0.054(5) 0.033(4) -0.001(3) -0.002(4) -0.007(4)
N4 0.046(5) 0.063(6) 0.060(6) 0.004(5) 0.000(4) 0.002(4)
N5 0.065(7) 0.095(9) 0.063(7) -0.015(6) 0.016(6) 0.006(6)
N6 0.068(8) 0.086(8) 0.076(8) 0.002(6) -0.010(6) 0.010(6)
N7 0.089(8) 0.066(7) 0.056(6) -0.017(5) 0.012(6) -0.002(6)
N8 0.089(7) 0.050(5) 0.052(5) -0.007(4) 0.010(5) -0.006(6)
N9 0.085(7) 0.047(5) 0.049(5) 0.001(4) 0.012(5) -0.008(5)
N10 0.129(11) 0.073(7) 0.040(6) 0.000(5) -0.005(6) -0.027(7)
N11 0.134(14) 0.070(9) 0.155(15) 0.035(10) -0.070(12) -0.008(9)
O1 0.048(4) 0.047(4) 0.046(4) 0.009(3) -0.002(3) 0.000(3)
O2 0.057(4) 0.041(4) 0.034(3) 0.009(3) 0.002(3) 0.001(3)
O1W 0.075(5) 0.074(6) 0.034(4) -0.009(3) 0.007(3) 0.004(4)
O3 0.042(4) 0.040(3) 0.054(4) -0.002(3) 0.008(3) -0.008(3)
O2W 0.060(5) 0.058(5) 0.068(5) -0.019(4) -0.011(4) 0.019(4)
O4 0.047(4) 0.057(4) 0.048(4) 0.001(3) -0.003(3) 0.000(3)
O3W 0.074(5) 0.036(3) 0.044(4) -0.002(3) -0.002(4) 0.000(3)
O4W 0.063(5) 0.042(4) 0.045(4) 0.001(3) 0.017(3) 0.007(3)
O5W 0.106(7) 0.058(5) 0.056(5) -0.002(4) 0.009(5) -0.004(5)
O6W 0.074(7) 0.117(9) 0.102(8) -0.044(7) 0.021(6) 0.005(6)
W1 0.04289(19) 0.02842(14) 0.02671(15) 0.00011(14) 0.00185(12) -0.00270(15)
C9A 0.15(2) 0.111(17) 0.17(2) 0.076(16) 0.014(17) -0.029(15)

loop_
_atom_type_symbol
_atom_type_description
_atom_type_scat_dispersion_real
_atom_type_scat_dispersion_imag
_atom_type_scat_source
C C 0.0033 0.0016 'International Tables Vol C Tables 4.2.6.8 and 6.1.1.4'
H H 0.0000 0.0000 'International Tables Vol C Tables 4.2.6.8 and 6.1.1.4'
Cu Cu 0.3201 1.2651 'International Tables Vol C Tables 4.2.6.8 and 6.1.1.4'
Gd Gd -0.1653 3.9035 'International Tables Vol C Tables 4.2.6.8 and 6.1.1.4'
N N 0.0061 0.0033 'International Tables Vol C Tables 4.2.6.8 and 6.1.1.4'
O O 0.0106 0.0060 'International Tables Vol C Tables 4.2.6.8 and 6.1.1.4'
W W -0.8490 6.8722 'International Tables Vol C Tables 4.2.6.8 and 6.1.1.4'

loop_
_geom_angle_atom_site_label_1
_geom_angle_atom_site_label_2
_geom_angle_atom_site_label_3
_geom_angle
_geom_angle_site_symmetry_1
_geom_angle_site_symmetry_3
O1 C1 H1A 109.5 . .
O1 C1 H1B 109.5 . .
H1A C1 H1B 109.5 . .
O1 C1 H1C 109.5 . .
H1A C1 H1C 109.5 . .
H1B C1 H1C 109.5 . .
C7 C2 C3 121.8(11) . .
C7 C2 O1 113.6(9) . .
C3 C2 O1 124.5(11) . .
C4 C3 C2 119.2(14) . .
C4 C3 H3 120.4 . .
C2 C3 H3 120.4 . .
C5 C4 C3 120.5(13) . .
C5 C4 H4 119.8 . .
C3 C4 H4 119.8 . .
C4 C5 C6 121.2(12) . .
C4 C5 H5 119.4 . .
C6 C5 H5 119.4 . .
C7 C6 C5 117.4(12) . .
C7 C6 C8 124.0(11) . .
C5 C6 C8 118.5(11) . .
O2 C7 C2 116.9(8) . .
O2 C7 C6 123.2(10) . .
C2 C7 C6 119.9(10) . .
N1 C8 C6 126.7(10) . .
N1 C8 H8 116.7 . .
C6 C8 H8 116.7 . .
C9A C9 C10 120(2) . .
C9A C9 N1 121.2(19) . .
C10 C9 N1 114.4(16) . .
C9A C9 H9 97.4 . .
C10 C9 H9 97.4 . .
N1 C9 H9 97.4 . .
C9 C10 N2 112.9(14) . .
C9 C10 H10A 109.0 . .
N2 C10 H10A 109.0 . .
C9 C10 H10B 109.0 . .
N2 C10 H10B 109.0 . .
H10A C10 H10B 107.8 . .
N2 C11 C12 126.8(12) . .
N2 C11 H11 116.6 . .
C12 C11 H11 116.6 . .
C17 C12 C13 117.7(13) . .
C17 C12 C11 122.4(12) . .
C13 C12 C11 119.8(13) . .
C14 C13 C12 122.7(14) . .
C14 C13 H13 118.6 . .
C12 C13 H13 118.6 . .
C13 C14 C15 118.4(14) . .
C13 C14 H14 120.8 . .
C15 C14 H14 120.8 . .
C16 C15 C14 121.7(16) . .
C16 C15 H15 119.1 . .
C14 C15 H15 119.1 . .
C15 C16 O4 125.9(12) . .
C15 C16 C17 120.4(12) . .
O4 C16 C17 113.7(9) . .
O3 C17 C16 117.2(9) . .
O3 C17 C12 123.9(11) . .
C16 C17 C12 119.0(10) . .
O4 C18 H18A 109.5 . .
O4 C18 H18B 109.5 . .
H18A C18 H18B 109.5 . .
O4 C18 H18C 109.5 . .
H18A C18 H18C 109.5 . .
H18B C18 H18C 109.5 . .
N3 C19 W1 177.4(8) . .
N4 C20 W1 178.0(9) . .
N5 C21 W1 178.1(12) . .
N6 C22 W1 176.5(11) . .
N7 C23 W1 176.6(11) . .
N8 C24 W1 177.1(10) . .
N9 C25 W1 177.7(10) . .
N10 C26 W1 178.6(11) . .
N11 C27 C28 179(2) . .
C27 C28 H28A 109.5 . .
C27 C28 H28B 109.5 . .
H28A C28 H28B 109.5 . .
C27 C28 H28C 109.5 . .
H28A C28 H28C 109.5 . .
H28B C28 H28C 109.5 . .
N1 Cu1 O2 95.4(4) . .
N1 Cu1 O3 170.8(4) . .
O2 Cu1 O3 83.5(3) . .
N1 Cu1 N2 86.5(6) . .
O2 Cu1 N2 171.1(4) . .
O3 Cu1 N2 93.1(4) . .
N1 Cu1 N9 92.8(4) . 2_656
O2 Cu1 N9 89.1(3) . 2_656
O3 Cu1 N9 96.3(3) . 2_656
N2 Cu1 N9 99.5(4) . 2_656
N1 Cu1 Gd1 136.1(4) . .
O2 Cu1 Gd1 42.5(2) . .
O3 Cu1 Gd1 41.3(2) . .
N2 Cu1 Gd1 132.9(4) . .
N9 Cu1 Gd1 97.2(2) 2_656 .
O3 Gd1 O2 65.9(2) . .
O3 Gd1 O1W 82.7(3) . .
O2 Gd1 O1W 69.7(3) . .
O3 Gd1 O4W 77.8(3) . .
O2 Gd1 O4W 70.1(2) . .
O1W Gd1 O4W 139.5(3) . .
O3 Gd1 O3W 146.4(3) . .
O2 Gd1 O3W 124.4(2) . .
O1W Gd1 O3W 73.8(3) . .
O4W Gd1 O3W 135.1(3) . .
O3 Gd1 O2W 78.8(3) . .
O2 Gd1 O2W 130.2(3) . .
O1W Gd1 O2W 72.2(3) . .
O4W Gd1 O2W 136.0(3) . .
O3W Gd1 O2W 71.4(3) . .
O3 Gd1 N3 134.7(3) . .
O2 Gd1 N3 130.0(3) . .
O1W Gd1 N3 140.6(3) . .
O4W Gd1 N3 72.5(3) . .
O3W Gd1 N3 67.2(3) . .
O2W Gd1 N3 99.7(3) . .
O3 Gd1 O1 127.2(2) . .
O2 Gd1 O1 61.4(2) . .
O1W Gd1 O1 81.4(2) . .
O4W Gd1 O1 82.7(2) . .
O3W Gd1 O1 73.1(2) . .
O2W Gd1 O1 140.3(3) . .
N3 Gd1 O1 82.2(3) . .
O3 Gd1 O4 61.1(2) . .
O2 Gd1 O4 119.2(2) . .
O1W Gd1 O4 127.1(3) . .
O4W Gd1 O4 71.8(2) . .
O3W Gd1 O4 116.1(2) . .
O2W Gd1 O4 64.3(2) . .
N3 Gd1 O4 77.3(3) . .
O1 Gd1 O4 151.1(2) . .
O3 Gd1 Cu1 32.95(18) . .
O2 Gd1 Cu1 33.11(18) . .
O1W Gd1 Cu1 71.1(2) . .
O4W Gd1 Cu1 73.41(17) . .
O3W Gd1 Cu1 144.13(17) . .
O2W Gd1 Cu1 104.0(2) . .
N3 Gd1 Cu1 145.9(2) . .
O1 Gd1 Cu1 94.48(15) . .
O4 Gd1 Cu1 91.27(16) . .
C8 N1 C9 124.8(13) . .
C8 N1 Cu1 125.0(9) . .
C9 N1 Cu1 110.2(12) . .
C11 N2 C10 123.0(14) . .
C11 N2 Cu1 124.8(9) . .
C10 N2 Cu1 112.2(12) . .
C19 N3 Gd1 172.9(7) . .
C25 N9 Cu1 147.5(8) . 2_646
C2 O1 C1 117.2(8) . .
C2 O1 Gd1 117.8(6) . .
C1 O1 Gd1 124.9(6) . .
C7 O2 Cu1 125.5(6) . .
C7 O2 Gd1 127.2(6) . .
Cu1 O2 Gd1 104.4(3) . .
C17 O3 Cu1 122.9(6) . .
C17 O3 Gd1 129.9(6) . .
Cu1 O3 Gd1 105.8(3) . .
C16 O4 C18 115.9(9) . .
C16 O4 Gd1 116.0(6) . .
C18 O4 Gd1 127.9(7) . .
C22 W1 C26 70.7(5) . .
C22 W1 C24 86.4(4) . .
C26 W1 C24 75.4(4) . .
C22 W1 C19 77.1(4) . .
C26 W1 C19 133.9(4) . .
C24 W1 C19 70.4(4) . .
C22 W1 C20 145.6(4) . .
C26 W1 C20 143.3(4) . .
C24 W1 C20 105.0(4) . .
C19 W1 C20 76.6(4) . .
C22 W1 C25 101.1(4) . .
C26 W1 C25 74.1(4) . .
C24 W1 C25 144.0(4) . .
C19 W1 C25 145.6(3) . .
C20 W1 C25 88.7(4) . .
C22 W1 C21 142.2(4) . .
C26 W1 C21 72.8(4) . .
C24 W1 C21 75.5(4) . .
C19 W1 C21 124.7(4) . .
C20 W1 C21 71.9(4) . .
C25 W1 C21 77.6(4) . .
C22 W1 C23 76.6(4) . .
C26 W1 C23 126.2(4) . .
C24 W1 C23 143.6(4) . .
C19 W1 C23 74.6(4) . .
C20 W1 C23 75.4(4) . .
C25 W1 C23 71.7(4) . .
C21 W1 C23 135.1(4) . .
C9 C9A H9A1 109.5 . .
C9 C9A H9A2 109.5 . .
H9A1 C9A H9A2 109.5 . .
C9 C9A H9A3 109.5 . .
H9A1 C9A H9A3 109.5 . .
H9A2 C9A H9A3 109.5 . .

loop_
_geom_bond_atom_site_label_1
_geom_bond_atom_site_label_2
_geom_bond_distance
_geom_bond_site_symmetry_2
C1 O1 1.453(13) .
C1 H1A 0.9600 .
C1 H1B 0.9600 .
C1 H1C 0.9600 .
C2 C7 1.374(15) .
C2 C3 1.383(16) .
C2 O1 1.400(12) .
C3 C4 1.382(19) .
C3 H3 0.9300 .
C4 C5 1.36(2) .
C4 H4 0.9300 .
C5 C6 1.430(19) .
C5 H5 0.9300 .
C6 C7 1.403(14) .
C6 C8 1.44(2) .
C7 O2 1.326(12) .
C8 N1 1.25(2) .
C8 H8 0.9300 .
C9 C9A 1.42(2) .
C9 C10 1.43(3) .
C9 N1 1.48(2) .
C9 H9 0.9800 .
C10 N2 1.43(2) .
C10 H10A 0.9700 .
C10 H10B 0.9700 .
C11 N2 1.265(19) .
C11 C12 1.42(2) .
C11 H11 0.9300 .
C12 C17 1.403(15) .
C12 C13 1.41(2) .
C13 C14 1.35(2) .
C13 H13 0.9300 .
C14 C15 1.38(2) .
C14 H14 0.9300 .
C15 C16 1.356(17) .
C15 H15 0.9300 .
C16 O4 1.381(13) .
C16 C17 1.402(16) .
C17 O3 1.341(12) .
C18 O4 1.433(13) .
C18 H18A 0.9600 .
C18 H18B 0.9600 .
C18 H18C 0.9600 .
C19 N3 1.142(12) .
C19 W1 2.155(8) .
C20 N4 1.155(13) .
C20 W1 2.158(10) .
C21 N5 1.144(15) .
C21 W1 2.164(11) .
C22 N6 1.166(15) .
C22 W1 2.129(12) .
C23 N7 1.135(13) .
C23 W1 2.170(9) .
C24 N8 1.153(13) .
C24 W1 2.153(8) .
C25 N9 1.147(13) .
C25 W1 2.159(9) .
C26 N10 1.137(13) .
C26 W1 2.147(9) .
C27 N11 1.085(18) .
C27 C28 1.45(2) .
C28 H28A 0.9600 .
C28 H28B 0.9600 .
C28 H28C 0.9600 .
Cu1 N1 1.907(11) .
Cu1 O2 1.913(7) .
Cu1 O3 1.917(7) .
Cu1 N2 1.944(11) .
Cu1 N9 2.473(10) 2_656
Cu1 Gd1 3.3918(13) .
Gd1 O3 2.325(7) .
Gd1 O2 2.366(6) .
Gd1 O1W 2.411(7) .
Gd1 O4W 2.411(7) .
Gd1 O3W 2.458(7) .
Gd1 O2W 2.460(8) .
Gd1 N3 2.504(9) .
Gd1 O1 2.587(6) .
Gd1 O4 2.695(7) .
N9 Cu1 2.473(10) 2_646
C9A H9A1 0.9600 .
C9A H9A2 0.9600 .
C9A H9A3 0.9600 .
